data_2242880
loop_
_publ_author_name
'Watson, James D.'
'Benton, Amanda'
'Tricas, Hugo'
'Rosair, Georgina M.'
'Welch, Alan J.'

_publ_section_title
;
 Crystal structure of
 1-heptafluorotolyl-<i>closo</i>-1,2-dicarbadodecaborane
;
_journal_coeditor_code LH5894
_journal_issue 4
_journal_name_full 'Acta Crystallographica Section E'
_journal_page_first 512
_journal_page_last 515
_journal_paper_doi 10.1107/S2056989019004067
_journal_volume 75
_journal_year 2019
_chemical_formula_iupac 'C9 H11 B10 F7'
_chemical_formula_moiety 'C9 H11 B10 F7'
_chemical_formula_sum 'C9 H11 B10 F7'
_chemical_formula_weight 360.28
_chemical_name_common
;
1-Heptafluorotolyl-<i>closo</i>-1,2-dicarbadodecaborane
;
_chemical_name_systematic 1-(2',3',5',6'-Tetrafluoro-4'-trifluoromethylphenyl)-<i>closo</i>-1,2-dicarbadodecaborane
_space_group_crystal_system orthorhombic
_space_group_IT_number 19
_space_group_name_Hall 'P 2ac 2ab'
_space_group_name_H-M_alt 'P 21 21 21'
_symmetry_space_group_name_Hall 'P 2ac 2ab'
_symmetry_space_group_name_H-M 'P 21 21 21'
_atom_sites_solution_hydrogens difmap
_atom_sites_solution_primary dual
_audit_creation_method
;
Olex2 1.2
(compiled 2018.05.29 svn.r3508 for OlexSys, GUI svn.r5506)
;
_cell_angle_alpha 90
_cell_angle_beta 90
_cell_angle_gamma 90
_cell_formula_units_Z 4
_cell_length_a 6.7872(2)
_cell_length_b 11.6926(3)
_cell_length_c 19.4863(5)
_cell_measurement_reflns_used 14204
_cell_measurement_temperature 120.00(10)
_cell_measurement_theta_max 32.2910
_cell_measurement_theta_min 3.6110
_cell_volume 1546.43(7)
_computing_cell_refinement
;
CrysAlis PRO (Rigaku OD, 2018)
;
_computing_data_collection
;
CrysAlis PRO (Rigaku OD, 2018)
;
_computing_data_reduction
;
CrysAlis PRO (Rigaku OD, 2018)
;
_computing_molecular_graphics
;
<i>OLEX2</i> (Dolomanov <i>et al.</i>,  2009)
;
_computing_publication_material
;
<i>OLEX2</i> (Dolomanov <i>et al.</i>,  2009)
;
_computing_structure_refinement
;
SHELXL (Sheldrick, 2015b)
;
_computing_structure_solution
;
SHELXT (Sheldrick, 2015a)
;
_diffrn_ambient_temperature 120.00(10)
_diffrn_detector 'CCD plate'
_diffrn_detector_area_resol_mean 5.1574
_diffrn_measured_fraction_theta_full 0.995
_diffrn_measured_fraction_theta_max 0.972
_diffrn_measurement_device 'four-circle diffractometer'
_diffrn_measurement_device_type 'Rigaku Oxford Diffreaction SuperNova'
_diffrn_measurement_method '\w scans'
_diffrn_radiation_monochromator mirror
_diffrn_radiation_probe x-ray
_diffrn_radiation_type MoK\a
_diffrn_radiation_wavelength 0.71073
_diffrn_reflns_av_R_equivalents 0.0408
_diffrn_reflns_av_unetI/netI 0.0292
_diffrn_reflns_limit_h_max 10
_diffrn_reflns_limit_h_min -10
_diffrn_reflns_limit_k_max 17
_diffrn_reflns_limit_k_min -17
_diffrn_reflns_limit_l_max 29
_diffrn_reflns_limit_l_min -28
_diffrn_reflns_number 40258
_diffrn_reflns_theta_full 25.242
_diffrn_reflns_theta_max 33.085
_diffrn_reflns_theta_min 3.178
_diffrn_source 'micro-focus sealed X-ray tube'
_exptl_absorpt_coefficient_mu 0.139
_exptl_absorpt_correction_T_max 1.00000
_exptl_absorpt_correction_T_min 0.90692
_exptl_absorpt_correction_type multi-scan
_exptl_absorpt_process_details
;
(CrysAlis PRO; Rigaku OD, 2018)
;
_exptl_crystal_colour colourless
_exptl_crystal_density_diffrn 1.547
_exptl_crystal_description block
_exptl_crystal_F_000 712
_exptl_crystal_size_max 0.295
_exptl_crystal_size_mid 0.212
_exptl_crystal_size_min 0.099
_refine_diff_density_max 0.317
_refine_diff_density_min -0.241
_refine_ls_abs_structure_details
;
Flack <i>x</i> determined using 1991 quotients
[(<i>I</i>^+^)-(<i>I</i>^-^)]/[(<i>I</i>^+^)+(<i>I</i>^-^)]
(Parsons et al., 2013)
;
_refine_ls_abs_structure_Flack -0.03(14)
_refine_ls_extinction_method none
_refine_ls_goodness_of_fit_ref 1.146
_refine_ls_hydrogen_treatment refxyz
_refine_ls_matrix_type full
_refine_ls_number_parameters 268
_refine_ls_number_reflns 5615
_refine_ls_number_restraints 0
_refine_ls_restrained_S_all 1.146
_refine_ls_R_factor_all 0.0440
_refine_ls_R_factor_gt 0.0387
_refine_ls_shift/su_max 0.000
_refine_ls_shift/su_mean 0.000
_refine_ls_structure_factor_coef Fsqd
_refine_ls_weighting_details 'w=1/[\s^2^(Fo^2^)+(0.0409P)^2^+0.2387P] where P=(Fo^2^+2Fc^2^)/3'
_refine_ls_weighting_scheme calc
_refine_ls_wR_factor_gt 0.0895
_refine_ls_wR_factor_ref 0.0919
_reflns_number_gt 5190
_reflns_number_total 5615
_reflns_threshold_expression 'I > 2\s(I)'
_cod_data_source_file lh5894sup1.cif
_cod_data_source_block I
_cod_database_code 2242880
_shelx_space_group_comment
;
The symmetry employed for this shelxl refinement is uniquely defined
by the following loop, which should always be used as a source of
symmetry information in preference to the above space-group names.
They are only intended as comments.
;
_shelx_estimated_absorpt_t_min 0.960
_shelx_estimated_absorpt_t_max 0.986

loop_
_space_group_symop_operation_xyz
'x, y, z'
'-x+1/2, -y, z+1/2'
'-x, y+1/2, -z+1/2'
'x+1/2, -y+1/2, -z'

loop_
_atom_site_type_symbol
_atom_site_label
_atom_site_fract_x
_atom_site_fract_y
_atom_site_fract_z
_atom_site_U_iso_or_equiv
_atom_site_adp_type
_atom_site_calc_flag
_atom_site_occupancy
C C1 0.4255(2) 0.75630(14) 0.63450(7) 0.0127(3) Uani d 1
C C2 0.3379(2) 0.84949(14) 0.69108(8) 0.0144(3) Uani d 1
H H2 0.239(3) 0.825(2) 0.7189(11) 0.017 Uiso d 1
B B3 0.5657(3) 0.79020(16) 0.70696(9) 0.0150(3) Uani d 1
H H3 0.569(4) 0.731(2) 0.7447(11) 0.018 Uiso d 1
B B4 0.6746(3) 0.78014(17) 0.62414(9) 0.0152(3) Uani d 1
H H4 0.760(3) 0.7102(19) 0.6185(11) 0.018 Uiso d 1
B B5 0.4984(3) 0.82791(16) 0.56196(9) 0.0157(3) Uani d 1
H H5 0.481(3) 0.7834(19) 0.5125(11) 0.019 Uiso d 1
B B6 0.2792(3) 0.86920(16) 0.60596(9) 0.0156(3) Uani d 1
H H6 0.137(3) 0.848(2) 0.5881(11) 0.019 Uiso d 1
B B7 0.5140(3) 0.93737(17) 0.72239(9) 0.0173(3) Uani d 1
H H7 0.498(3) 0.960(2) 0.7758(11) 0.021 Uiso d 1
B B8 0.7317(3) 0.89674(17) 0.67875(10) 0.0172(3) Uani d 1
H H8 0.868(4) 0.904(2) 0.7027(11) 0.021 Uiso d 1
B B9 0.6915(3) 0.92010(17) 0.58946(9) 0.0174(3) Uani d 1
H H9 0.810(3) 0.940(2) 0.5576(11) 0.021 Uiso d 1
B B10 0.4473(3) 0.97497(17) 0.57793(10) 0.0191(3) Uani d 1
H H10 0.411(4) 1.030(2) 0.5388(11) 0.023 Uiso d 1
C C11 0.3333(2) 0.63954(14) 0.62898(7) 0.0133(3) Uani d 1
B B11 0.3386(3) 0.98580(16) 0.66084(10) 0.0178(3) Uani d 1
H H11 0.223(4) 1.039(2) 0.6735(11) 0.021 Uiso d 1
F F12 0.06277(15) 0.67898(9) 0.70430(5) 0.0194(2) Uani d 1
C C12 0.1573(2) 0.60768(14) 0.66176(8) 0.0142(3) Uani d 1
B B12 0.5930(3) 1.01793(17) 0.65039(10) 0.0185(3) Uani d 1
H H12 0.642(4) 1.101(2) 0.6567(12) 0.022 Uiso d 1
F F13 -0.09989(16) 0.48161(9) 0.68394(5) 0.0216(2) Uani d 1
C C13 0.0708(3) 0.50228(14) 0.65191(8) 0.0160(3) Uani d 1
C C14 0.1543(3) 0.41874(14) 0.61068(8) 0.0171(3) Uani d 1
F F15 0.4241(2) 0.37422(9) 0.53809(6) 0.0269(3) Uani d 1
C C15 0.3300(3) 0.44732(14) 0.57878(8) 0.0177(3) Uani d 1
F F16 0.58167(16) 0.57283(9) 0.55240(5) 0.0215(2) Uani d 1
C C16 0.4149(3) 0.55452(14) 0.58724(8) 0.0157(3) Uani d 1
F F17 -0.1264(2) 0.31645(11) 0.57675(7) 0.0366(3) Uani d 1
F F18 0.0274(2) 0.25723(10) 0.66597(6) 0.0341(3) Uani d 1
F F19 0.1512(2) 0.23058(11) 0.56619(7) 0.0382(3) Uani d 1
C C141 0.0518(3) 0.30462(15) 0.60420(9) 0.0227(4) Uani d 1

loop_
_atom_site_aniso_label
_atom_site_aniso_U_11
_atom_site_aniso_U_22
_atom_site_aniso_U_33
_atom_site_aniso_U_12
_atom_site_aniso_U_13
_atom_site_aniso_U_23
C1 0.0121(6) 0.0145(7) 0.0115(6) 0.0011(5) 0.0001(5) 0.0002(5)
C2 0.0142(6) 0.0147(7) 0.0143(6) -0.0005(6) 0.0025(6) -0.0028(5)
B3 0.0150(7) 0.0177(8) 0.0125(7) 0.0003(6) -0.0021(6) -0.0009(6)
B4 0.0119(7) 0.0192(8) 0.0145(7) 0.0015(7) 0.0001(6) -0.0002(6)
B5 0.0157(7) 0.0186(8) 0.0128(7) 0.0018(7) -0.0001(6) 0.0017(6)
B6 0.0141(8) 0.0162(8) 0.0164(8) 0.0034(6) -0.0007(6) 0.0001(6)
B7 0.0176(8) 0.0184(8) 0.0158(7) -0.0029(7) 0.0014(6) -0.0030(6)
B8 0.0139(8) 0.0199(8) 0.0179(8) -0.0027(7) 0.0001(6) -0.0021(7)
B9 0.0153(8) 0.0201(8) 0.0167(8) -0.0007(7) 0.0025(6) 0.0010(6)
B10 0.0204(8) 0.0186(8) 0.0183(8) 0.0024(7) 0.0002(7) 0.0040(6)
C11 0.0138(6) 0.0152(7) 0.0111(6) 0.0004(6) -0.0010(5) -0.0009(5)
B11 0.0175(8) 0.0150(7) 0.0208(8) 0.0016(7) 0.0012(7) -0.0014(7)
F12 0.0153(4) 0.0195(5) 0.0234(5) -0.0007(4) 0.0064(4) -0.0067(4)
C12 0.0150(7) 0.0159(7) 0.0116(6) 0.0012(6) 0.0001(5) -0.0020(5)
B12 0.0171(8) 0.0171(8) 0.0213(8) -0.0013(7) 0.0020(7) -0.0011(7)
F13 0.0180(5) 0.0231(5) 0.0239(5) -0.0056(4) 0.0047(4) -0.0001(4)
C13 0.0164(7) 0.0178(7) 0.0137(6) -0.0014(6) 0.0002(6) 0.0007(5)
C14 0.0230(8) 0.0152(7) 0.0131(6) -0.0013(6) -0.0033(6) -0.0001(5)
F15 0.0349(6) 0.0197(5) 0.0262(5) 0.0019(5) 0.0096(5) -0.0102(4)
C15 0.0244(8) 0.0156(7) 0.0130(6) 0.0021(6) 0.0018(6) -0.0028(5)
F16 0.0204(5) 0.0231(5) 0.0211(5) -0.0007(4) 0.0087(4) -0.0055(4)
C16 0.0167(7) 0.0169(7) 0.0137(6) 0.0007(6) 0.0025(6) -0.0005(5)
F17 0.0359(7) 0.0292(6) 0.0447(7) -0.0129(5) -0.0165(6) 0.0038(6)
F18 0.0577(9) 0.0216(5) 0.0229(5) -0.0110(6) -0.0015(6) 0.0062(4)
F19 0.0506(8) 0.0214(6) 0.0425(7) -0.0066(6) 0.0098(7) -0.0142(5)
C141 0.0311(10) 0.0181(8) 0.0188(7) -0.0056(7) -0.0030(7) 0.0000(6)

loop_
_atom_type_symbol
_atom_type_description
_atom_type_scat_dispersion_real
_atom_type_scat_dispersion_imag
_atom_type_scat_source
C C 0.0033 0.0016 'International Tables Vol C Tables 4.2.6.8 and 6.1.1.4'
H H 0.0000 0.0000 'International Tables Vol C Tables 4.2.6.8 and 6.1.1.4'
B B 0.0013 0.0007 'International Tables Vol C Tables 4.2.6.8 and 6.1.1.4'
F F 0.0171 0.0103 'International Tables Vol C Tables 4.2.6.8 and 6.1.1.4'

loop_
_exptl_crystal_face_index_h
_exptl_crystal_face_index_k
_exptl_crystal_face_index_l
_exptl_crystal_face_perp_dist
-1 15 -11 0.0758
-1 -16 -7 0.0312
2 15 9 0.0631
0 5 -26 0.1403
9 3 -1 0.1094
-1 -5 26 0.1349
-9 -3 3 0.0907
7 5 -15 0.1467
9 -5 -4 0.0939
-4 13 12 0.0689
1 3 27 0.1204

loop_
_geom_angle_atom_site_label_1
_geom_angle_atom_site_label_2
_geom_angle_atom_site_label_3
_geom_angle
C2 C1 B3 60.65(10)
C2 C1 B4 108.82(13)
C2 C1 B5 109.28(12)
C2 C1 B6 60.71(10)
B4 C1 B3 61.60(10)
B4 C1 B6 113.49(12)
B5 C1 B3 113.44(12)
B5 C1 B4 62.76(10)
B5 C1 B6 62.08(10)
B6 C1 B3 113.34(12)
C11 C1 C2 119.58(13)
C11 C1 B3 119.30(12)
C11 C1 B4 123.05(14)
C11 C1 B5 120.23(12)
C11 C1 B6 115.29(13)
C1 C2 H2 117.1(15)
C1 C2 B3 62.21(10)
C1 C2 B6 62.01(9)
C1 C2 B7 112.67(13)
C1 C2 B11 112.60(12)
B3 C2 H2 115.4(15)
B6 C2 H2 116.6(14)
B6 C2 B3 115.76(12)
B7 C2 H2 119.7(14)
B7 C2 B3 62.93(11)
B7 C2 B6 115.47(13)
B7 C2 B11 63.45(11)
B11 C2 H2 120.2(15)
B11 C2 B3 115.93(13)
B11 C2 B6 62.67(10)
C1 B3 H3 116.6(13)
C1 B3 B4 58.57(9)
C1 B3 B7 104.36(12)
C1 B3 B8 104.81(12)
C2 B3 C1 57.14(9)
C2 B3 H3 115.2(14)
C2 B3 B4 103.69(12)
C2 B3 B7 57.65(10)
C2 B3 B8 103.45(13)
B4 B3 H3 127.5(13)
B4 B3 B7 107.38(13)
B7 B3 H3 122.7(13)
B8 B3 H3 134.0(14)
B8 B3 B4 59.97(11)
B8 B3 B7 59.82(11)
C1 B4 B3 59.83(10)
C1 B4 H4 116.4(13)
C1 B4 B5 58.35(10)
C1 B4 B8 105.56(13)
C1 B4 B9 104.88(12)
B3 B4 H4 113.0(12)
B3 B4 B5 108.39(13)
B5 B4 H4 124.2(12)
B8 B4 B3 59.69(10)
B8 B4 H4 124.3(13)
B8 B4 B5 108.19(14)
B8 B4 B9 60.34(11)
B9 B4 B3 108.15(13)
B9 B4 H4 132.0(13)
B9 B4 B5 59.87(11)
C1 B5 B4 58.89(10)
C1 B5 H5 117.4(12)
C1 B5 B6 59.70(10)
C1 B5 B9 105.07(12)
C1 B5 B10 105.72(12)
B4 B5 H5 121.0(12)
B6 B5 B4 108.42(12)
B6 B5 H5 117.4(12)
B9 B5 B4 59.57(11)
B9 B5 H5 128.9(12)
B9 B5 B6 107.79(13)
B9 B5 B10 60.41(11)
B10 B5 B4 108.22(13)
B10 B5 H5 126.0(12)
B10 B5 B6 59.49(11)
C1 B6 B5 58.22(9)
C1 B6 H6 116.7(13)
C1 B6 B10 105.12(13)
C1 B6 B11 105.05(12)
C2 B6 C1 57.27(9)
C2 B6 B5 103.54(12)
C2 B6 H6 119.8(12)
C2 B6 B10 104.01(13)
C2 B6 B11 58.06(10)
B5 B6 H6 122.8(12)
B10 B6 B5 60.20(11)
B10 B6 H6 130.7(12)
B10 B6 B11 60.25(11)
B11 B6 B5 107.92(13)
B11 B6 H6 125.7(13)
C2 B7 B3 59.42(10)
C2 B7 H7 115.0(13)
C2 B7 B8 104.70(13)
C2 B7 B11 58.52(11)
C2 B7 B12 104.55(13)
B3 B7 H7 114.5(13)
B3 B7 B11 108.96(13)
B8 B7 B3 59.68(11)
B8 B7 H7 127.8(13)
B8 B7 B11 108.64(13)
B8 B7 B12 60.65(11)
B11 B7 H7 120.4(13)
B12 B7 B3 108.66(13)
B12 B7 H7 131.8(13)
B12 B7 B11 60.04(11)
B3 B8 B4 60.34(10)
B3 B8 B7 60.50(11)
B3 B8 H8 118.9(13)
B3 B8 B9 108.31(13)
B3 B8 B12 108.60(14)
B4 B8 H8 121.7(13)
B4 B8 B9 59.89(10)
B4 B8 B12 107.99(13)
B7 B8 B4 108.21(13)
B7 B8 H8 120.4(13)
B7 B8 B9 107.47(13)
B7 B8 B12 59.76(11)
B9 B8 H8 124.2(13)
B9 B8 B12 59.77(11)
B12 B8 H8 123.0(13)
B4 B9 B5 60.56(10)
B4 B9 B8 59.78(11)
B4 B9 H9 118.6(13)
B4 B9 B10 108.56(13)
B4 B9 B12 108.33(13)
B5 B9 B8 108.29(13)
B5 B9 H9 121.5(13)
B5 B9 B10 59.85(11)
B8 B9 H9 119.8(12)
B8 B9 B10 108.59(13)
B10 B9 H9 124.2(13)
B12 B9 B5 108.27(13)
B12 B9 B8 60.30(11)
B12 B9 H9 123.2(13)
B12 B9 B10 60.38(11)
B5 B10 B9 59.74(11)
B5 B10 H10 121.3(13)
B5 B10 B12 107.46(13)
B6 B10 B5 60.31(10)
B6 B10 B9 107.91(13)
B6 B10 H10 120.6(14)
B6 B10 B11 60.16(11)
B6 B10 B12 107.93(13)
B9 B10 H10 122.7(14)
B9 B10 B12 59.47(11)
B11 B10 B5 107.93(13)
B11 B10 B9 107.16(13)
B11 B10 H10 122.0(13)
B11 B10 B12 59.65(11)
B12 B10 H10 122.9(14)
C12 C11 C1 124.15(14)
C16 C11 C1 121.42(14)
C16 C11 C12 114.37(15)
C2 B11 B6 59.27(10)
C2 B11 B7 58.03(10)
C2 B11 B10 104.42(13)
C2 B11 H11 119.0(13)
C2 B11 B12 103.91(13)
B6 B11 B7 108.20(13)
B6 B11 B10 59.59(11)
B6 B11 H11 116.0(13)
B6 B11 B12 108.23(13)
B7 B11 H11 122.5(13)
B10 B11 B7 108.13(13)
B10 B11 H11 125.1(13)
B12 B11 B7 59.71(11)
B12 B11 B10 60.59(11)
B12 B11 H11 129.4(13)
F12 C12 C11 121.58(14)
F12 C12 C13 116.01(14)
C13 C12 C11 122.40(14)
B7 B12 B8 59.59(11)
B7 B12 B9 107.47(14)
B7 B12 B10 107.89(14)
B7 B12 B11 60.24(11)
B7 B12 H12 120.2(13)
B8 B12 B10 108.13(13)
B8 B12 H12 122.4(14)
B9 B12 B8 59.94(11)
B9 B12 B10 60.16(11)
B9 B12 H12 124.1(14)
B10 B12 H12 122.3(13)
B11 B12 B8 107.95(13)
B11 B12 B9 107.79(13)
B11 B12 B10 59.76(11)
B11 B12 H12 119.9(14)
C12 C13 C14 122.48(15)
F13 C13 C12 117.73(14)
F13 C13 C14 119.80(15)
C13 C14 C15 116.21(15)
C13 C14 C141 118.91(16)
C15 C14 C141 124.88(16)
C14 C15 C16 121.42(15)
F15 C15 C14 121.74(16)
F15 C15 C16 116.84(15)
C15 C16 C11 123.09(15)
F16 C16 C11 121.11(15)
F16 C16 C15 115.80(14)
F17 C141 C14 111.14(15)
F17 C141 F18 107.02(17)
F18 C141 C14 110.39(14)
F19 C141 C14 112.96(16)
F19 C141 F17 107.84(15)
F19 C141 F18 107.23(16)

loop_
_geom_bond_atom_site_label_1
_geom_bond_atom_site_label_2
_geom_bond_distance
C1 C2 1.660(2)
C1 B3 1.748(2)
C1 B4 1.726(2)
C1 B5 1.716(2)
C1 B6 1.743(2)
C1 C11 1.506(2)
C2 H2 0.91(2)
C2 B3 1.723(3)
C2 B6 1.721(2)
C2 B7 1.690(2)
C2 B11 1.699(3)
B3 H3 1.01(2)
B3 B4 1.779(2)
B3 B7 1.782(3)
B3 B8 1.767(3)
B4 H4 1.01(2)
B4 B5 1.792(3)
B4 B8 1.772(3)
B4 B9 1.774(3)
B5 H5 1.10(2)
B5 B6 1.784(3)
B5 B9 1.780(3)
B5 B10 1.782(3)
B6 H6 1.06(2)
B6 B10 1.769(3)
B6 B11 1.779(3)
B7 H7 1.08(2)
B7 B8 1.770(3)
B7 B11 1.782(3)
B7 B12 1.773(3)
B8 H8 1.04(2)
B8 B9 1.782(3)
B8 B12 1.789(3)
B9 H9 1.04(2)
B9 B10 1.792(3)
B9 B12 1.779(3)
B10 H10 1.03(2)
B10 B11 1.781(3)
B10 B12 1.796(3)
C11 C12 1.405(2)
C11 C16 1.399(2)
B11 H11 1.03(2)
B11 B12 1.779(3)
F12 C12 1.3394(18)
C12 C13 1.378(2)
B12 H12 1.03(2)
F13 C13 1.338(2)
C13 C14 1.386(2)
C14 C15 1.386(3)
C14 C141 1.510(2)
F15 C15 1.3294(19)
C15 C16 1.389(2)
F16 C16 1.3372(19)
F17 C141 1.330(2)
F18 C141 1.335(2)
F19 C141 1.324(2)

loop_
_geom_hbond_atom_site_label_D
_geom_hbond_atom_site_label_H
_geom_hbond_atom_site_label_A
_geom_hbond_distance_DH
_geom_hbond_distance_HA
_geom_hbond_distance_DA
_geom_hbond_angle_DHA
_geom_hbond_publ_flag
C2 H2 F12 0.91(2) 2.11(2) 2.7436(19) 126.4(18) yes

loop_
_geom_torsion_atom_site_label_1
_geom_torsion_atom_site_label_2
_geom_torsion_atom_site_label_3
_geom_torsion_atom_site_label_4
_geom_torsion
C1 C2 B3 B4 37.23(11)
C1 C2 B3 B7 139.34(13)
C1 C2 B3 B8 99.11(12)
C1 C2 B6 B5 -36.99(11)
C1 C2 B6 B10 -99.16(13)
C1 C2 B6 B11 -139.86(13)
C1 C2 B7 B3 -38.66(12)
C1 C2 B7 B8 1.77(17)
C1 C2 B7 B11 104.88(14)
C1 C2 B7 B12 64.68(16)
C1 C2 B11 B6 38.07(12)
C1 C2 B11 B7 -104.99(14)
C1 C2 B11 B10 -2.38(18)
C1 C2 B11 B12 -65.08(16)
C1 B3 B4 B5 33.61(12)
C1 B3 B4 B8 134.37(13)
C1 B3 B4 B9 97.01(13)
C1 B3 B7 C2 34.40(11)
C1 B3 B7 B8 -98.99(13)
C1 B3 B7 B11 2.00(16)
C1 B3 B7 B12 -61.82(16)
C1 B3 B8 B4 -39.12(11)
C1 B3 B8 B7 98.22(13)
C1 B3 B8 B9 -1.92(17)
C1 B3 B8 B12 61.45(15)
C1 B4 B5 B6 34.71(12)
C1 B4 B5 B9 134.96(13)
C1 B4 B5 B10 97.73(13)
C1 B4 B8 B3 39.91(12)
C1 B4 B8 B7 1.53(17)
C1 B4 B8 B9 -98.53(13)
C1 B4 B8 B12 -61.69(15)
C1 B4 B9 B5 -38.56(11)
C1 B4 B9 B8 99.67(13)
C1 B4 B9 B10 -1.49(16)
C1 B4 B9 B12 62.52(15)
C1 B5 B6 C2 36.54(11)
C1 B5 B6 B10 135.11(13)
C1 B5 B6 B11 96.93(13)
C1 B5 B9 B4 38.86(12)
C1 B5 B9 B8 1.55(17)
C1 B5 B9 B10 -99.78(13)
C1 B5 B9 B12 -62.32(16)
C1 B5 B10 B6 -39.27(12)
C1 B5 B10 B9 98.67(13)
C1 B5 B10 B11 -1.13(17)
C1 B5 B10 B12 61.81(16)
C1 B6 B10 B5 38.42(11)
C1 B6 B10 B9 0.97(16)
C1 B6 B10 B11 -98.94(13)
C1 B6 B10 B12 -61.87(16)
C1 B6 B11 C2 -34.17(11)
C1 B6 B11 B7 -1.71(17)
C1 B6 B11 B10 99.06(13)
C1 B6 B11 B12 61.50(15)
C1 C11 C12 F12 -3.8(2)
C1 C11 C12 C13 175.70(15)
C1 C11 C16 C15 -177.46(15)
C1 C11 C16 F16 2.2(2)
C2 C1 B3 B4 -136.45(13)
C2 C1 B3 B7 -34.62(11)
C2 C1 B3 B8 -96.65(13)
C2 C1 B4 B3 39.38(12)
C2 C1 B4 B5 -102.53(13)
C2 C1 B4 B8 -0.46(16)
C2 C1 B4 B9 -63.23(14)
C2 C1 B5 B4 101.79(14)
C2 C1 B5 B6 -39.48(12)
C2 C1 B5 B9 62.60(15)
C2 C1 B5 B10 -0.31(17)
C2 C1 B6 B5 136.52(13)
C2 C1 B6 B10 97.15(13)
C2 C1 B6 B11 34.51(12)
C2 C1 C11 C12 9.6(2)
C2 C1 C11 C16 -173.29(14)
C2 B3 B4 C1 -36.56(11)
C2 B3 B4 B5 -2.95(17)
C2 B3 B4 B8 97.81(13)
C2 B3 B4 B9 60.45(15)
C2 B3 B7 B8 -133.39(13)
C2 B3 B7 B11 -32.40(12)
C2 B3 B7 B12 -96.22(14)
C2 B3 B8 B4 -98.20(12)
C2 B3 B8 B7 39.14(11)
C2 B3 B8 B9 -61.01(15)
C2 B3 B8 B12 2.36(15)
C2 B6 B10 B5 97.77(13)
C2 B6 B10 B9 60.32(15)
C2 B6 B10 B11 -39.59(12)
C2 B6 B10 B12 -2.52(16)
C2 B6 B11 B7 32.45(12)
C2 B6 B11 B10 133.22(14)
C2 B6 B11 B12 95.67(14)
C2 B7 B8 B3 -40.30(12)
C2 B7 B8 B4 -1.99(17)
C2 B7 B8 B9 61.26(16)
C2 B7 B8 B12 98.65(14)
C2 B7 B11 B6 -32.94(12)
C2 B7 B11 B10 -96.00(14)
C2 B7 B11 B12 -133.85(13)
C2 B7 B12 B8 -98.91(14)
C2 B7 B12 B9 -61.44(16)
C2 B7 B12 B10 2.03(17)
C2 B7 B12 B11 39.45(12)
C2 B11 B12 B7 -39.07(12)
C2 B11 B12 B8 -2.03(16)
C2 B11 B12 B9 61.28(15)
C2 B11 B12 B10 98.91(13)
B3 C1 C2 B6 146.76(13)
B3 C1 C2 B7 38.96(13)
B3 C1 C2 B11 108.42(14)
B3 C1 B4 B5 -141.90(13)
B3 C1 B4 B8 -39.84(12)
B3 C1 B4 B9 -102.61(13)
B3 C1 B5 B4 36.27(13)
B3 C1 B5 B6 -105.00(14)
B3 C1 B5 B9 -2.92(17)
B3 C1 B5 B10 -65.83(16)
B3 C1 B6 C2 -31.35(12)
B3 C1 B6 B5 105.17(14)
B3 C1 B6 B10 65.80(16)
B3 C1 B6 B11 3.16(17)
B3 C1 C11 C12 80.50(19)
B3 C1 C11 C16 -102.42(17)
B3 C2 B6 C1 32.57(13)
B3 C2 B6 B5 -4.42(17)
B3 C2 B6 B10 -66.59(16)
B3 C2 B6 B11 -107.29(15)
B3 C2 B7 B8 40.43(12)
B3 C2 B7 B11 143.54(13)
B3 C2 B7 B12 103.34(13)
B3 C2 B11 B6 107.02(14)
B3 C2 B11 B7 -36.04(12)
B3 C2 B11 B10 66.56(16)
B3 C2 B11 B12 3.86(17)
B3 B4 B5 C1 -34.20(12)
B3 B4 B5 B6 0.50(17)
B3 B4 B5 B9 100.75(14)
B3 B4 B5 B10 63.53(16)
B3 B4 B8 B7 -38.38(12)
B3 B4 B8 B9 -138.43(13)
B3 B4 B8 B12 -101.60(14)
B3 B4 B9 B5 -101.17(14)
B3 B4 B9 B8 37.07(12)
B3 B4 B9 B10 -64.10(16)
B3 B4 B9 B12 -0.08(17)
B3 B7 B8 B4 38.31(12)
B3 B7 B8 B9 101.56(14)
B3 B7 B8 B12 138.95(13)
B3 B7 B11 C2 32.75(12)
B3 B7 B11 B6 -0.19(17)
B3 B7 B11 B10 -63.25(17)
B3 B7 B11 B12 -101.10(14)
B3 B7 B12 B8 -36.76(13)
B3 B7 B12 B9 0.71(18)
B3 B7 B12 B10 64.18(17)
B3 B7 B12 B11 101.60(14)
B3 B8 B9 B4 -37.40(12)
B3 B8 B9 B5 0.26(18)
B3 B8 B9 B10 63.71(17)
B3 B8 B9 B12 101.31(15)
B3 B8 B12 B7 37.09(12)
B3 B8 B12 B9 -100.81(14)
B3 B8 B12 B10 -63.42(16)
B3 B8 B12 B11 -0.23(17)
B4 C1 C2 B3 -39.81(12)
B4 C1 C2 B6 106.95(13)
B4 C1 C2 B7 -0.85(17)
B4 C1 C2 B11 68.61(16)
B4 C1 B3 C2 136.45(13)
B4 C1 B3 B7 101.83(14)
B4 C1 B3 B8 39.80(12)
B4 C1 B5 B6 -141.27(13)
B4 C1 B5 B9 -39.19(12)
B4 C1 B5 B10 -102.10(14)
B4 C1 B6 C2 -99.18(14)
B4 C1 B6 B5 37.34(13)
B4 C1 B6 B10 -2.04(17)
B4 C1 B6 B11 -64.68(16)
B4 C1 C11 C12 153.91(15)
B4 C1 C11 C16 -29.0(2)
B4 B3 B7 C2 95.46(13)
B4 B3 B7 B8 -37.93(12)
B4 B3 B7 B11 63.06(16)
B4 B3 B7 B12 -0.76(17)
B4 B3 B8 B7 137.34(13)
B4 B3 B8 B9 37.20(12)
B4 B3 B8 B12 100.56(14)
B4 B5 B6 C1 -34.37(12)
B4 B5 B6 C2 2.17(16)
B4 B5 B6 B10 100.74(14)
B4 B5 B6 B11 62.56(16)
B4 B5 B9 B8 -37.31(13)
B4 B5 B9 B10 -138.64(13)
B4 B5 B9 B12 -101.18(14)
B4 B5 B10 B6 -101.08(13)
B4 B5 B10 B9 36.86(12)
B4 B5 B10 B11 -62.94(17)
B4 B5 B10 B12 0.00(17)
B4 B8 B9 B5 37.66(13)
B4 B8 B9 B10 101.10(14)
B4 B8 B9 B12 138.70(14)
B4 B8 B12 B7 101.01(14)
B4 B8 B12 B9 -36.89(12)
B4 B8 B12 B10 0.50(17)
B4 B8 B12 B11 63.69(16)
B4 B9 B10 B5 -37.37(12)
B4 B9 B10 B6 0.33(17)
B4 B9 B10 B11 63.74(17)
B4 B9 B10 B12 100.99(14)
B4 B9 B12 B7 -0.39(18)
B4 B9 B12 B8 36.92(12)
B4 B9 B12 B10 -101.38(14)
B4 B9 B12 B11 -63.93(16)
B5 C1 C2 B3 -106.66(13)
B5 C1 C2 B6 40.10(12)
B5 C1 C2 B7 -67.70(16)
B5 C1 C2 B11 1.76(17)
B5 C1 B3 C2 99.73(14)
B5 C1 B3 B4 -36.72(13)
B5 C1 B3 B7 65.11(16)
B5 C1 B3 B8 3.09(17)
B5 C1 B4 B3 141.90(13)
B5 C1 B4 B8 102.07(14)
B5 C1 B4 B9 39.29(12)
B5 C1 B6 C2 -136.52(13)
B5 C1 B6 B10 -39.37(12)
B5 C1 B6 B11 -102.01(13)
B5 C1 C11 C12 -130.74(16)
B5 C1 C11 C16 46.3(2)
B5 B4 B8 B3 101.10(14)
B5 B4 B8 B7 62.72(16)
B5 B4 B8 B9 -37.33(12)
B5 B4 B8 B12 -0.50(17)
B5 B4 B9 B8 138.23(13)
B5 B4 B9 B10 37.07(12)
B5 B4 B9 B12 101.08(14)
B5 B6 B10 B9 -37.45(12)
B5 B6 B10 B11 -137.36(13)
B5 B6 B10 B12 -100.28(14)
B5 B6 B11 C2 -95.07(13)
B5 B6 B11 B7 -62.62(16)
B5 B6 B11 B10 38.15(12)
B5 B6 B11 B12 0.60(17)
B5 B9 B10 B6 37.70(12)
B5 B9 B10 B11 101.12(14)
B5 B9 B10 B12 138.37(13)
B5 B9 B12 B7 63.77(16)
B5 B9 B12 B8 101.08(14)
B5 B9 B12 B10 -37.22(12)
B5 B9 B12 B11 0.22(17)
B5 B10 B11 C2 2.09(18)
B5 B10 B11 B6 -38.21(13)
B5 B10 B11 B7 62.68(17)
B5 B10 B11 B12 100.14(15)
B5 B10 B12 B7 -63.30(16)
B5 B10 B12 B8 -0.31(17)
B5 B10 B12 B9 36.98(12)
B5 B10 B12 B11 -100.94(14)
B6 C1 C2 B3 -146.76(13)
B6 C1 C2 B7 -107.80(14)
B6 C1 C2 B11 -38.34(13)
B6 C1 B3 C2 31.37(12)
B6 C1 B3 B4 -105.08(14)
B6 C1 B3 B7 -3.25(17)
B6 C1 B3 B8 -65.28(16)
B6 C1 B4 B3 104.84(14)
B6 C1 B4 B5 -37.07(13)
B6 C1 B4 B8 65.00(15)
B6 C1 B4 B9 2.23(16)
B6 C1 B5 B4 141.27(13)
B6 C1 B5 B9 102.08(14)
B6 C1 B5 B10 39.17(12)
B6 C1 C11 C12 -59.64(19)
B6 C1 C11 C16 117.44(16)
B6 C2 B3 C1 -32.51(13)
B6 C2 B3 B4 4.73(18)
B6 C2 B3 B7 106.83(15)
B6 C2 B3 B8 66.60(15)
B6 C2 B7 B3 -107.29(14)
B6 C2 B7 B8 -66.86(17)
B6 C2 B7 B11 36.25(13)
B6 C2 B7 B12 -3.95(18)
B6 C2 B11 B7 -143.06(13)
B6 C2 B11 B10 -40.46(12)
B6 C2 B11 B12 -103.15(14)
B6 B5 B9 B4 101.33(13)
B6 B5 B9 B8 64.01(16)
B6 B5 B9 B10 -37.31(12)
B6 B5 B9 B12 0.15(17)
B6 B5 B10 B9 137.94(13)
B6 B5 B10 B11 38.14(13)
B6 B5 B10 B12 101.08(14)
B6 B10 B11 C2 40.29(12)
B6 B10 B11 B7 100.88(14)
B6 B10 B11 B12 138.35(14)
B6 B10 B12 B7 0.34(18)
B6 B10 B12 B8 63.34(16)
B6 B10 B12 B9 100.62(14)
B6 B10 B12 B11 -37.30(12)
B6 B11 B12 B7 -100.86(14)
B6 B11 B12 B8 -63.82(16)
B6 B11 B12 B9 -0.51(17)
B6 B11 B12 B10 37.12(12)
B7 C2 B3 C1 -139.34(13)
B7 C2 B3 B4 -102.11(13)
B7 C2 B3 B8 -40.23(12)
B7 C2 B6 C1 103.31(15)
B7 C2 B6 B5 66.33(16)
B7 C2 B6 B10 4.15(17)
B7 C2 B6 B11 -36.54(14)
B7 C2 B11 B6 143.06(13)
B7 C2 B11 B10 102.61(14)
B7 C2 B11 B12 39.91(12)
B7 B3 B4 C1 -96.50(13)
B7 B3 B4 B5 -62.89(16)
B7 B3 B4 B8 37.87(12)
B7 B3 B4 B9 0.51(17)
B7 B3 B8 B4 -137.34(13)
B7 B3 B8 B9 -100.14(14)
B7 B3 B8 B12 -36.78(12)
B7 B8 B9 B4 -101.31(14)
B7 B8 B9 B5 -63.66(16)
B7 B8 B9 B10 -0.21(18)
B7 B8 B9 B12 37.39(13)
B7 B8 B12 B9 -137.90(14)
B7 B8 B12 B10 -100.52(14)
B7 B8 B12 B11 -37.33(12)
B7 B11 B12 B8 37.04(12)
B7 B11 B12 B9 100.35(14)
B7 B11 B12 B10 137.98(14)
B8 B3 B4 C1 -134.37(13)
B8 B3 B4 B5 -100.76(15)
B8 B3 B4 B9 -37.35(13)
B8 B3 B7 C2 133.39(13)
B8 B3 B7 B11 100.99(14)
B8 B3 B7 B12 37.17(13)
B8 B4 B5 C1 -97.42(13)
B8 B4 B5 B6 -62.71(16)
B8 B4 B5 B9 37.53(12)
B8 B4 B5 B10 0.31(17)
B8 B4 B9 B5 -138.23(13)
B8 B4 B9 B10 -101.17(14)
B8 B4 B9 B12 -37.15(13)
B8 B7 B11 C2 96.17(14)
B8 B7 B11 B6 63.23(16)
B8 B7 B11 B10 0.17(18)
B8 B7 B11 B12 -37.68(12)
B8 B7 B12 B9 37.47(13)
B8 B7 B12 B10 100.94(14)
B8 B7 B12 B11 138.36(13)
B8 B9 B10 B5 -100.80(14)
B8 B9 B10 B6 -63.10(17)
B8 B9 B10 B11 0.31(18)
B8 B9 B10 B12 37.56(13)
B8 B9 B12 B7 -37.31(13)
B8 B9 B12 B10 -138.30(14)
B8 B9 B12 B11 -100.85(14)
B9 B4 B5 C1 -134.96(13)
B9 B4 B5 B6 -100.25(14)
B9 B4 B5 B10 -37.23(12)
B9 B4 B8 B3 138.43(13)
B9 B4 B8 B7 100.05(14)
B9 B4 B8 B12 36.83(12)
B9 B5 B6 C1 -97.39(13)
B9 B5 B6 C2 -60.85(15)
B9 B5 B6 B10 37.72(12)
B9 B5 B6 B11 -0.46(17)
B9 B5 B10 B6 -137.94(13)
B9 B5 B10 B11 -99.80(14)
B9 B5 B10 B12 -36.86(12)
B9 B8 B12 B7 137.90(14)
B9 B8 B12 B10 37.38(12)
B9 B8 B12 B11 100.58(14)
B9 B10 B11 C2 -60.88(16)
B9 B10 B11 B6 -101.18(14)
B9 B10 B11 B7 -0.30(18)
B9 B10 B11 B12 37.17(13)
B9 B10 B12 B7 -100.28(14)
B9 B10 B12 B8 -37.29(12)
B9 B10 B12 B11 -137.92(13)
B10 B5 B6 C1 -135.11(13)
B10 B5 B6 C2 -98.57(13)
B10 B5 B6 B11 -38.18(12)
B10 B5 B9 B4 138.64(13)
B10 B5 B9 B8 101.33(14)
B10 B5 B9 B12 37.46(12)
B10 B6 B11 C2 -133.22(14)
B10 B6 B11 B7 -100.77(14)
B10 B6 B11 B12 -37.56(13)
B10 B9 B12 B7 100.99(14)
B10 B9 B12 B8 138.30(14)
B10 B9 B12 B11 37.45(12)
B10 B11 B12 B7 -137.98(14)
B10 B11 B12 B8 -100.94(14)
B10 B11 B12 B9 -37.62(12)
C11 C1 C2 B3 109.06(15)
C11 C1 C2 B6 -104.18(15)
C11 C1 C2 B7 148.02(14)
C11 C1 C2 B11 -142.52(14)
C11 C1 B3 C2 -109.50(15)
C11 C1 B3 B4 114.05(16)
C11 C1 B3 B7 -144.12(14)
C11 C1 B3 B8 153.86(14)
C11 C1 B4 B3 -108.18(15)
C11 C1 B4 B5 109.92(15)
C11 C1 B4 B8 -148.02(14)
C11 C1 B4 B9 149.21(13)
C11 C1 B5 B4 -114.20(16)
C11 C1 B5 B6 104.53(15)
C11 C1 B5 B9 -153.40(14)
C11 C1 B5 B10 143.70(14)
C11 C1 B6 C2 111.15(14)
C11 C1 B6 B5 -112.33(14)
C11 C1 B6 B10 -151.70(13)
C11 C1 B6 B11 145.66(13)
C11 C12 C13 F13 -178.03(14)
C11 C12 C13 C14 2.1(2)
B11 C2 B3 C1 -103.11(14)
B11 C2 B3 B4 -65.87(16)
B11 C2 B3 B7 36.23(13)
B11 C2 B3 B8 -4.00(16)
B11 C2 B6 C1 139.86(13)
B11 C2 B6 B5 102.87(14)
B11 C2 B6 B10 40.70(12)
B11 C2 B7 B3 -143.54(13)
B11 C2 B7 B8 -103.11(14)
B11 C2 B7 B12 -40.20(13)
B11 B6 B10 B5 137.36(13)
B11 B6 B10 B9 99.91(14)
B11 B6 B10 B12 37.08(13)
B11 B7 B8 B3 -101.53(14)
B11 B7 B8 B4 -63.22(17)
B11 B7 B8 B9 0.02(17)
B11 B7 B8 B12 37.41(13)
B11 B7 B12 B8 -138.36(13)
B11 B7 B12 B9 -100.89(14)
B11 B7 B12 B10 -37.42(13)
B11 B10 B12 B7 37.64(13)
B11 B10 B12 B8 100.63(14)
B11 B10 B12 B9 137.92(13)
F12 C12 C13 F13 1.5(2)
F12 C12 C13 C14 -178.38(14)
C12 C11 C16 C15 -0.1(2)
C12 C11 C16 F16 179.54(14)
C12 C13 C14 C15 -0.8(2)
C12 C13 C14 C141 178.50(15)
B12 B7 B8 B3 -138.95(13)
B12 B7 B8 B4 -100.64(14)
B12 B7 B8 B9 -37.39(13)
B12 B7 B11 C2 133.85(13)
B12 B7 B11 B6 100.91(14)
B12 B7 B11 B10 37.85(13)
B12 B8 B9 B4 -138.70(14)
B12 B8 B9 B5 -101.05(14)
B12 B8 B9 B10 -37.60(13)
B12 B9 B10 B5 -138.37(13)
B12 B9 B10 B6 -100.67(14)
B12 B9 B10 B11 -37.25(13)
B12 B10 B11 C2 -98.05(14)
B12 B10 B11 B6 -138.35(14)
B12 B10 B11 B7 -37.46(13)
F13 C13 C14 C15 179.35(14)
F13 C13 C14 C141 -1.4(2)
C13 C14 C15 F15 179.88(15)
C13 C14 C15 C16 -0.9(2)
C13 C14 C141 F17 61.8(2)
C13 C14 C141 F18 -56.8(2)
C13 C14 C141 F19 -176.85(15)
C14 C15 C16 C11 1.4(3)
C14 C15 C16 F16 -178.31(15)
F15 C15 C16 C11 -179.38(15)
F15 C15 C16 F16 1.0(2)
C15 C14 C141 F17 -119.01(19)
C15 C14 C141 F18 122.40(19)
C15 C14 C141 F19 2.4(2)
C16 C11 C12 F12 178.93(14)
C16 C11 C12 C13 -1.6(2)
C141 C14 C15 F15 0.7(3)
C141 C14 C15 C16 179.88(16)

_cod_database_fobs_code 2242880
